data_7156263
loop_
_publ_author_name
'Maiden, T. M. M.'
'Mbelesi, N.'
'Procopiou, P. A.'
'Swanson, S.'
'Harrity, J. P. A.'

_publ_section_title
;
 A convergent strategy towards febrifugine and related compounds.
;
_journal_issue 22
_journal_name_full 'Organic &amp; biomolecular chemistry'
_journal_page_first 4159
_journal_page_last 4169
_journal_paper_doi 10.1039/c8ob00935j
_journal_volume 16
_journal_year 2018
_chemical_formula_moiety 'C16 H19 N3 O3'
_chemical_formula_sum 'C16 H19 N3 O3'
_chemical_formula_weight 301.34
_chemical_name_common Febrifugine
_chemical_name_systematic Febrifugine
_chemical_properties_physical Heat-sensitive
_space_group_crystal_system orthorhombic
_space_group_IT_number 61
_space_group_name_Hall '-P 2ac 2ab'
_space_group_name_H-M_alt 'P b c a'
_symmetry_space_group_name_Hall '-P 2ac 2ab'
_symmetry_space_group_name_H-M 'P b c a'
_atom_sites_solution_hydrogens mixed
_audit_creation_method SHELXL-2014/7
_audit_update_record
;
2016-01-28 deposited with the CCDC.
2018-05-15 downloaded from the CCDC.
;
_cell_angle_alpha 90
_cell_angle_beta 90
_cell_angle_gamma 90
_cell_formula_units_Z 8
_cell_length_a 10.2591(6)
_cell_length_b 9.6617(5)
_cell_length_c 30.5377(16)
_cell_measurement_reflns_used 2758
_cell_measurement_temperature 100(2)
_cell_measurement_theta_max 66.49
_cell_measurement_theta_min 5.19
_cell_volume 3026.9(3)
_computing_cell_refinement 'Bruker SAINT'
_computing_data_collection 'Bruker APEX2'
_computing_data_reduction 'Bruker SAINT'
_computing_molecular_graphics 'Bruker SHELXTL'
_computing_publication_material 'Bruker SHELXTL'
_computing_structure_refinement 'SHELXL-2014/7 (Sheldrick, 2014)'
_computing_structure_solution 'SHELXS-97 (Sheldrick 2008)'
_diffrn_ambient_temperature 100(2)
_diffrn_measured_fraction_theta_full 0.994
_diffrn_measured_fraction_theta_max 0.994
_diffrn_measurement_device_type 'Bruker APEX-II CCD'
_diffrn_measurement_method '\f and \w scans'
_diffrn_radiation_type CuK\a
_diffrn_radiation_wavelength 1.54178
_diffrn_reflns_av_R_equivalents 0.1251
_diffrn_reflns_av_unetI/netI 0.0895
_diffrn_reflns_Laue_measured_fraction_full 0.994
_diffrn_reflns_Laue_measured_fraction_max 0.994
_diffrn_reflns_limit_h_max 12
_diffrn_reflns_limit_h_min -11
_diffrn_reflns_limit_k_max 11
_diffrn_reflns_limit_k_min -11
_diffrn_reflns_limit_l_max 36
_diffrn_reflns_limit_l_min -29
_diffrn_reflns_number 12393
_diffrn_reflns_point_group_measured_fraction_full 0.994
_diffrn_reflns_point_group_measured_fraction_max 0.994
_diffrn_reflns_theta_full 66.664
_diffrn_reflns_theta_max 66.664
_diffrn_reflns_theta_min 2.894
_exptl_absorpt_coefficient_mu 0.762
_exptl_absorpt_correction_T_max 0.99
_exptl_absorpt_correction_T_min 0.82
_exptl_absorpt_correction_type multi-scan
_exptl_absorpt_process_details sadabs
_exptl_crystal_colour colourless
_exptl_crystal_density_diffrn 1.323
_exptl_crystal_description Plate
_exptl_crystal_F_000 1280
_exptl_crystal_recrystallization_method 'Re-crystallisation from solvent: ethyl acetate'
_exptl_crystal_size_max 0.200
_exptl_crystal_size_mid 0.080
_exptl_crystal_size_min 0.040
_refine_diff_density_max 0.276
_refine_diff_density_min -0.313
_refine_diff_density_rms 0.069
_refine_ls_extinction_method none
_refine_ls_goodness_of_fit_ref 1.517
_refine_ls_hydrogen_treatment constr
_refine_ls_matrix_type full
_refine_ls_number_parameters 200
_refine_ls_number_reflns 2658
_refine_ls_number_restraints 0
_refine_ls_restrained_S_all 1.517
_refine_ls_R_factor_all 0.1345
_refine_ls_R_factor_gt 0.0784
_refine_ls_shift/su_max 0.000
_refine_ls_shift/su_mean 0.000
_refine_ls_structure_factor_coef Fsqd
_refine_ls_weighting_details 'w=1/[\s^2^(Fo^2^)] where P=(Fo^2^+2Fc^2^)/3'
_refine_ls_weighting_scheme calc
_refine_ls_wR_factor_gt 0.0831
_refine_ls_wR_factor_ref 0.0889
_reflns_Friedel_coverage 0.000
_reflns_number_gt 1725
_reflns_number_total 2658
_reflns_threshold_expression 'I > 2\s(I)'
_cod_data_source_file c8ob00935j2.cif
_cod_data_source_block ohj328_a
_cod_depositor_comments 'Adding full bibliography for 7156263.cif.'
_cod_database_code 7156263
_shelx_shelxl_version_number 2014/7
_shelx_space_group_comment
; 
The symmetry employed for this shelxl refinement is uniquely defined 
by the following loop, which should always be used as a source of 
symmetry information in preference to the above space-group names. 
They are only intended as comments. 
;
_shelx_estimated_absorpt_t_min 0.863
_shelx_estimated_absorpt_t_max 0.970

loop_
_space_group_symop_operation_xyz
'x, y, z'
'-x+1/2, -y, z+1/2'
'-x, y+1/2, -z+1/2'
'x+1/2, -y+1/2, -z'
'-x, -y, -z'
'x-1/2, y, -z-1/2'
'x, -y-1/2, z-1/2'
'-x-1/2, y-1/2, z'

loop_
_atom_site_label
_atom_site_type_symbol
_atom_site_fract_x
_atom_site_fract_y
_atom_site_fract_z
_atom_site_U_iso_or_equiv
_atom_site_adp_type
_atom_site_occupancy
_atom_site_site_symmetry_order
_atom_site_calc_flag
_atom_site_refinement_flags_posn
_atom_site_refinement_flags_adp
O1 O 0.7899(2) 0.61182(18) 0.39422(7) 0.0330(6) Uani 1 1 d . .
O2 O 0.5283(2) 0.64816(19) 0.46846(6) 0.0311(5) Uani 1 1 d . .
O3 O 0.64824(17) 1.00179(17) 0.57609(7) 0.0260(5) Uani 1 1 d . .
H3 H 0.7201 1.0388 0.5700 0.039 Uiso 1 1 calc R U
N1 N 0.6127(2) 0.7492(2) 0.38691(7) 0.0210(6) Uani 1 1 d . .
N2 N 0.4668(2) 0.7372(2) 0.32693(8) 0.0251(6) Uani 1 1 d . .
N3 N 0.6122(2) 0.6229(2) 0.56458(7) 0.0193(6) Uani 1 1 d . .
H3N H 0.5799 0.5574 0.5420 0.023 Uiso 1 1 d R U
C1 C 0.6954(3) 0.6467(3) 0.37203(9) 0.0218(7) Uani 1 1 d . .
C2 C 0.6610(3) 0.5916(3) 0.32926(9) 0.0192(7) Uani 1 1 d . .
C3 C 0.7379(3) 0.4902(3) 0.30933(10) 0.0327(9) Uani 1 1 d . .
H3A H 0.8139 0.4571 0.3237 0.039 Uiso 1 1 calc R U
C4 C 0.7043(4) 0.4383(3) 0.26927(11) 0.0390(10) Uani 1 1 d . .
H4 H 0.7567 0.3689 0.2560 0.047 Uiso 1 1 calc R U
C5 C 0.5939(4) 0.4868(3) 0.24801(10) 0.0391(9) Uani 1 1 d . .
H5 H 0.5714 0.4512 0.2200 0.047 Uiso 1 1 calc R U
C6 C 0.5173(3) 0.5857(3) 0.26716(10) 0.0309(8) Uani 1 1 d . .
H6 H 0.4416 0.6179 0.2524 0.037 Uiso 1 1 calc R U
C7 C 0.5494(3) 0.6399(3) 0.30831(9) 0.0214(7) Uani 1 1 d . .
C8 C 0.5035(3) 0.7863(3) 0.36417(9) 0.0238(7) Uani 1 1 d . .
H8 H 0.4495 0.8549 0.3771 0.029 Uiso 1 1 calc R U
C9 C 0.6443(3) 0.8195(3) 0.42776(8) 0.0274(8) Uani 1 1 d . .
H9A H 0.5990 0.9100 0.4282 0.033 Uiso 1 1 calc R U
H9B H 0.7392 0.8380 0.4284 0.033 Uiso 1 1 calc R U
C10 C 0.6078(3) 0.7407(3) 0.46837(9) 0.0209(7) Uani 1 1 d . .
C11 C 0.6749(3) 0.7927(3) 0.50871(9) 0.0228(8) Uani 1 1 d . .
H11A H 0.6901 0.8932 0.5051 0.027 Uiso 1 1 calc R U
H11B H 0.7614 0.7476 0.5104 0.027 Uiso 1 1 calc R U
C12 C 0.6061(3) 0.7707(3) 0.55209(9) 0.0196(7) Uani 1 1 d . .
H12 H 0.5127 0.7984 0.5489 0.024 Uiso 1 1 calc R U
C13 C 0.6687(3) 0.8588(3) 0.58748(9) 0.0204(7) Uani 1 1 d . .
H13 H 0.7645 0.8397 0.5880 0.024 Uiso 1 1 calc R U
C14 C 0.6128(3) 0.8302(3) 0.63246(9) 0.0257(8) Uani 1 1 d . .
H14A H 0.5225 0.8660 0.6338 0.031 Uiso 1 1 calc R U
H14B H 0.6650 0.8800 0.6547 0.031 Uiso 1 1 calc R U
C15 C 0.6125(3) 0.6764(3) 0.64303(9) 0.0263(8) Uani 1 1 d . .
H15A H 0.7032 0.6433 0.6464 0.032 Uiso 1 1 calc R U
H15B H 0.5662 0.6606 0.6710 0.032 Uiso 1 1 calc R U
C16 C 0.5460(3) 0.5967(3) 0.60690(9) 0.0254(7) Uani 1 1 d . .
H16A H 0.5485 0.4965 0.6136 0.030 Uiso 1 1 calc R U
H16B H 0.4536 0.6253 0.6049 0.030 Uiso 1 1 calc R U

loop_
_atom_site_aniso_label
_atom_site_aniso_U_11
_atom_site_aniso_U_22
_atom_site_aniso_U_33
_atom_site_aniso_U_23
_atom_site_aniso_U_13
_atom_site_aniso_U_12
O1 0.0294(13) 0.0311(13) 0.0383(13) 0.0103(11) -0.0101(12) -0.0004(10)
O2 0.0439(14) 0.0267(12) 0.0226(11) 0.0011(10) -0.0010(12) -0.0187(11)
O3 0.0263(12) 0.0152(10) 0.0364(13) -0.0027(10) 0.0047(11) -0.0011(9)
N1 0.0265(15) 0.0183(13) 0.0181(13) -0.0008(12) 0.0004(13) -0.0021(13)
N2 0.0291(16) 0.0226(14) 0.0236(14) 0.0039(13) -0.0013(14) 0.0042(13)
N3 0.0267(14) 0.0135(12) 0.0176(13) -0.0038(11) 0.0012(12) -0.0083(11)
C1 0.0230(19) 0.0174(17) 0.0250(18) 0.0092(15) -0.0013(17) -0.0029(15)
C2 0.0214(19) 0.0173(16) 0.0190(16) 0.0026(14) 0.0048(16) -0.0003(14)
C3 0.034(2) 0.030(2) 0.034(2) 0.0029(18) 0.0129(18) 0.0030(17)
C4 0.052(3) 0.028(2) 0.037(2) -0.0049(19) 0.027(2) -0.0005(17)
C5 0.062(3) 0.034(2) 0.0217(18) -0.0049(18) 0.010(2) -0.017(2)
C6 0.040(2) 0.0303(19) 0.0226(17) 0.0058(16) -0.0039(18) -0.0059(17)
C7 0.0269(19) 0.0167(16) 0.0207(16) 0.0046(15) 0.0068(16) -0.0046(16)
C8 0.025(2) 0.0181(17) 0.0287(18) 0.0036(15) 0.0071(17) 0.0020(14)
C9 0.040(2) 0.0227(17) 0.0198(17) -0.0002(15) -0.0016(17) -0.0094(14)
C10 0.0244(18) 0.0167(16) 0.0215(16) 0.0016(15) 0.0038(17) -0.0030(15)
C11 0.026(2) 0.0191(17) 0.0233(17) -0.0010(15) 0.0005(16) -0.0029(14)
C12 0.0212(18) 0.0181(17) 0.0195(16) 0.0013(14) 0.0003(15) -0.0042(14)
C13 0.0219(18) 0.0157(16) 0.0237(16) 0.0003(15) -0.0020(15) -0.0005(14)
C14 0.032(2) 0.0231(18) 0.0223(16) -0.0044(16) 0.0028(17) -0.0009(16)
C15 0.032(2) 0.0246(18) 0.0218(17) 0.0031(15) 0.0033(16) -0.0090(16)
C16 0.0259(18) 0.0206(17) 0.0296(18) 0.0046(15) 0.0047(17) -0.0027(15)

loop_
_atom_type_symbol
_atom_type_description
_atom_type_scat_dispersion_real
_atom_type_scat_dispersion_imag
_atom_type_scat_source
C C 0.0181 0.0091 'International Tables Vol C Tables 4.2.6.8 and 6.1.1.4'
H H 0.0000 0.0000 'International Tables Vol C Tables 4.2.6.8 and 6.1.1.4'
N N 0.0311 0.0180 'International Tables Vol C Tables 4.2.6.8 and 6.1.1.4'
O O 0.0492 0.0322 'International Tables Vol C Tables 4.2.6.8 and 6.1.1.4'

loop_
_geom_angle_atom_site_label_1
_geom_angle_atom_site_label_2
_geom_angle_atom_site_label_3
_geom_angle
C13 O3 H3 109.5
C8 N1 C1 121.6(2)
C8 N1 C9 119.7(2)
C1 N1 C9 118.7(3)
C8 N2 C7 115.6(3)
C12 N3 C16 111.7(2)
C12 N3 H3N 115.0
C16 N3 H3N 110.1
O1 C1 N1 119.9(3)
O1 C1 C2 125.9(3)
N1 C1 C2 114.2(3)
C7 C2 C3 119.9(3)
C7 C2 C1 119.4(3)
C3 C2 C1 120.7(3)
C4 C3 C2 120.3(3)
C4 C3 H3A 119.8
C2 C3 H3A 119.8
C3 C4 C5 120.1(3)
C3 C4 H4 120.0
C5 C4 H4 120.0
C6 C5 C4 120.3(3)
C6 C5 H5 119.8
C4 C5 H5 119.8
C5 C6 C7 120.6(3)
C5 C6 H6 119.7
C7 C6 H6 119.7
N2 C7 C2 122.7(3)
N2 C7 C6 118.5(3)
C2 C7 C6 118.8(3)
N2 C8 N1 126.3(3)
N2 C8 H8 116.8
N1 C8 H8 116.8
N1 C9 C10 114.5(2)
N1 C9 H9A 108.6
C10 C9 H9A 108.6
N1 C9 H9B 108.6
C10 C9 H9B 108.6
H9A C9 H9B 107.6
O2 C10 C11 123.7(3)
O2 C10 C9 123.0(3)
C11 C10 C9 113.2(2)
C10 C11 C12 117.2(2)
C10 C11 H11A 108.0
C12 C11 H11A 108.0
C10 C11 H11B 108.0
C12 C11 H11B 108.0
H11A C11 H11B 107.2
N3 C12 C11 109.9(2)
N3 C12 C13 109.9(2)
C11 C12 C13 110.3(2)
N3 C12 H12 108.9
C11 C12 H12 108.9
C13 C12 H12 108.9
O3 C13 C14 109.8(2)
O3 C13 C12 107.7(2)
C14 C13 C12 112.5(2)
O3 C13 H13 108.9
C14 C13 H13 108.9
C12 C13 H13 108.9
C13 C14 C15 111.8(2)
C13 C14 H14A 109.3
C15 C14 H14A 109.3
C13 C14 H14B 109.3
C15 C14 H14B 109.3
H14A C14 H14B 107.9
C16 C15 C14 110.2(2)
C16 C15 H15A 109.6
C14 C15 H15A 109.6
C16 C15 H15B 109.6
C14 C15 H15B 109.6
H15A C15 H15B 108.1
N3 C16 C15 110.1(2)
N3 C16 H16A 109.6
C15 C16 H16A 109.6
N3 C16 H16B 109.6
C15 C16 H16B 109.6
H16A C16 H16B 108.2

loop_
_geom_bond_atom_site_label_1
_geom_bond_atom_site_label_2
_geom_bond_distance
O1 C1 1.230(3)
O2 C10 1.210(3)
O3 C13 1.441(3)
O3 H3 0.8400
N1 C8 1.366(3)
N1 C1 1.381(3)
N1 C9 1.457(3)
N2 C8 1.288(3)
N2 C7 1.388(3)
N3 C12 1.479(3)
N3 C16 1.482(3)
N3 H3N 0.9923
C1 C2 1.453(4)
C2 C7 1.392(4)
C2 C3 1.398(4)
C3 C4 1.366(4)
C3 H3A 0.9500
C4 C5 1.387(4)
C4 H4 0.9500
C5 C6 1.368(4)
C5 H5 0.9500
C6 C7 1.401(4)
C6 H6 0.9500
C8 H8 0.9500
C9 C10 1.503(3)
C9 H9A 0.9900
C9 H9B 0.9900
C10 C11 1.498(4)
C11 C12 1.516(3)
C11 H11A 0.9900
C11 H11B 0.9900
C12 C13 1.518(3)
C12 H12 1.0000
C13 C14 1.514(3)
C13 H13 1.0000
C14 C15 1.521(3)
C14 H14A 0.9900
C14 H14B 0.9900
C15 C16 1.508(3)
C15 H15A 0.9900
C15 H15B 0.9900
C16 H16A 0.9900
C16 H16B 0.9900

loop_
_geom_hbond_atom_site_label_D
_geom_hbond_atom_site_label_H
_geom_hbond_atom_site_label_A
_geom_hbond_distance_DH
_geom_hbond_distance_HA
_geom_hbond_distance_DA
_geom_hbond_angle_DHA
_geom_hbond_site_symmetry_A
O3 H3 N3 0.84 1.91 2.744(3) 172.3 8_765
N3 H3N O2 0.99 2.47 3.069(3) 118.5 .
N3 H3N O2 0.99 2.30 3.155(3) 144.0 5_666
C8 H8 O3 0.95 2.23 3.154(3) 164.2 5_676
C9 H9A O1 0.99 2.48 3.079(3) 118.2 8_765
C14 H14A O1 0.99 2.54 3.457(4) 153.2 4_466
